data_4345698
loop_
_publ_author_name
'To, Wai-Pong'
'Tong, Glenna So Ming'
'Cheung, Chi-Wah'
'Yang, Chen'
'Zhou, Dongling'
'Che, Chi-Ming'

_publ_section_title
;
 Luminescent Cyclometalated Gold(III) Alkyl Complexes: Photophysical and
 Photochemical Properties.
;
_journal_issue 9
_journal_name_full 'Inorganic chemistry'
_journal_page_first 5046
_journal_page_last 5059
_journal_paper_doi 10.1021/acs.inorgchem.7b00180
_journal_volume 56
_journal_year 2017
_chemical_formula_moiety 'C18 H14 Au N'
_chemical_formula_sum 'C18 H14 Au N'
_chemical_formula_weight 441.27
_chemical_name_systematic
;
 ? 
;
_space_group_crystal_system monoclinic
_space_group_IT_number 14
_space_group_name_Hall '-P 2yn'
_space_group_name_H-M_alt 'P 1 21/n 1'
_symmetry_space_group_name_Hall '-P 2yn'
_symmetry_space_group_name_H-M 'P 1 21/n 1'
_atom_sites_solution_hydrogens geom
_atom_sites_solution_primary direct
_atom_sites_solution_secondary difmap
_audit_creation_date 2017-03-10
_audit_creation_method
;
Olex2 1.2
(compiled 2017.03.02 svn.r3394 for OlexSys, GUI svn.r5324)
;
_cell_angle_alpha 90.00
_cell_angle_beta 96.6760(10)
_cell_angle_gamma 90.00
_cell_formula_units_Z 4
_cell_length_a 8.7257(4)
_cell_length_b 16.5188(8)
_cell_length_c 9.5265(4)
_cell_measurement_reflns_used 9958
_cell_measurement_temperature 100
_cell_measurement_theta_max 65.06
_cell_measurement_theta_min 4.67
_cell_volume 1363.82(11)
_computing_molecular_graphics 'Olex2 (Dolomanov et al., 2009)'
_computing_publication_material 'Olex2 (Dolomanov et al., 2009)'
_computing_structure_refinement 'XL (Sheldrick, 2008)'
_computing_structure_solution 'XS (Sheldrick, 2008)'
_diffrn_ambient_temperature 100
_diffrn_detector 'Bruker APEX2 area detector'
_diffrn_detector_area_resol_mean 7.9
_diffrn_detector_type 'CCD area detector'
_diffrn_measured_fraction_theta_full 0.974
_diffrn_measured_fraction_theta_max 0.974
_diffrn_measurement_device 'three-circle diffractometer'
_diffrn_measurement_device_type 'Bruker APEX-II CCD'
_diffrn_measurement_method '\f and \w scans'
_diffrn_radiation_monochromator graphite
_diffrn_radiation_probe x-ray
_diffrn_radiation_type CuK\a
_diffrn_radiation_wavelength 1.54178
_diffrn_reflns_av_R_equivalents 0.0642
_diffrn_reflns_av_unetI/netI 0.0343
_diffrn_reflns_limit_h_max 6
_diffrn_reflns_limit_h_min -10
_diffrn_reflns_limit_k_max 18
_diffrn_reflns_limit_k_min -19
_diffrn_reflns_limit_l_max 11
_diffrn_reflns_limit_l_min -9
_diffrn_reflns_number 16972
_diffrn_reflns_theta_full 65.74
_diffrn_reflns_theta_max 65.74
_diffrn_reflns_theta_min 5.36
_diffrn_source 'microfocus sealed X-ray tube'
_diffrn_source_type 'Incoatec I\ms'
_diffrn_standards_number 0
_exptl_absorpt_coefficient_mu 20.149
_exptl_absorpt_correction_T_max 0.7527
_exptl_absorpt_correction_T_min 0.3773
_exptl_absorpt_correction_type multi-scan
_exptl_absorpt_process_details
'SADABS-2008/1 (Bruker,2008) was used for absorption correction. wR2(int) was 0.1357 before and 0.1000 after correction. The Ratio of minimum to maximum transmission is 0.5013. The \l/2 correction factor is 0.0015.'
_exptl_crystal_colour 'clear light colourless'
_exptl_crystal_colour_lustre clear
_exptl_crystal_colour_modifier light
_exptl_crystal_colour_primary colourless
_exptl_crystal_density_diffrn 2.149
_exptl_crystal_density_method 'not measured'
_exptl_crystal_description needle
_exptl_crystal_F_000 832
_exptl_crystal_recrystallization_method THF/Hex
_exptl_crystal_size_max 0.2
_exptl_crystal_size_mid 0.02
_exptl_crystal_size_min 0.02
_refine_diff_density_max 0.953
_refine_diff_density_min -1.110
_refine_diff_density_rms 0.171
_refine_ls_extinction_method none
_refine_ls_goodness_of_fit_ref 1.107
_refine_ls_hydrogen_treatment constr
_refine_ls_matrix_type full
_refine_ls_number_parameters 182
_refine_ls_number_reflns 2308
_refine_ls_number_restraints 0
_refine_ls_restrained_S_all 1.107
_refine_ls_R_factor_all 0.0284
_refine_ls_R_factor_gt 0.0279
_refine_ls_shift/su_max 0.001
_refine_ls_shift/su_mean 0.000
_refine_ls_structure_factor_coef Fsqd
_refine_ls_weighting_details 'calc w=1/[\s^2^(Fo^2^)+(0.0410P)^2^+5.2660P] where P=(Fo^2^+2Fc^2^)/3'
_refine_ls_weighting_scheme calc
_refine_ls_wR_factor_gt 0.0769
_refine_ls_wR_factor_ref 0.0777
_reflns_number_gt 2262
_reflns_number_total 2308
_reflns_threshold_expression >2sigma(I)
_cod_data_source_file ic7b00180_si_002.cif
_cod_data_source_block 4
_cod_depositor_comments 'Adding full bibliography for 4345697--4345698.cif.'
_cod_database_code 4345698
_olex2_refinement_description
;
1. Fixed Uiso
 At 1.2 times of:
  All C(H) groups
 At 1.5 times of:
  All C(H,H,H) groups
2.a Aromatic/amide H refined with riding coordinates:
 C2(H2), C3(H3), C4(H4), C5(H5), C8(H8), C9(H9), C10(H10), C13(H13), C14(H14),
 C15(H15), C16(H16)
2.b Idealised Me refined as rotating group:
 C18(H18A,H18B,H18C)
;
_olex2_submission_special_instructions 'No special instructions were received'

loop_
_space_group_symop_id
_space_group_symop_operation_xyz
1 'x, y, z'
2 '-x+1/2, y+1/2, -z+1/2'
3 '-x, -y, -z'
4 'x-1/2, -y-1/2, z-1/2'

loop_
_atom_site_label
_atom_site_type_symbol
_atom_site_fract_x
_atom_site_fract_y
_atom_site_fract_z
_atom_site_U_iso_or_equiv
_atom_site_adp_type
_atom_site_occupancy
_atom_site_calc_flag
_atom_site_refinement_flags_posn
Au1 Au 0.10634(2) 0.458995(11) 0.26210(2) 0.01693(12) Uani 1 d .
C1 C -0.0213(6) 0.3983(3) 0.3987(5) 0.0190(10) Uani 1 d .
C2 C 0.0146(6) 0.3306(3) 0.4830(6) 0.0239(11) Uani 1 d .
H2 H 0.1107 0.3040 0.4801 0.029 Uiso 1 calc R
C3 C -0.0894(7) 0.3014(3) 0.5720(6) 0.0269(12) Uani 1 d .
H3 H -0.0629 0.2552 0.6291 0.032 Uiso 1 calc R
C4 C -0.2297(7) 0.3387(3) 0.5783(6) 0.0301(13) Uani 1 d .
H4 H -0.2990 0.3185 0.6398 0.036 Uiso 1 calc R
C5 C -0.2693(7) 0.4059(3) 0.4940(6) 0.0277(12) Uani 1 d .
H5 H -0.3666 0.4313 0.4967 0.033 Uiso 1 calc R
C6 C -0.1662(6) 0.4360(3) 0.4056(5) 0.0215(10) Uani 1 d .
C7 C -0.2001(6) 0.5095(3) 0.3179(5) 0.0211(11) Uani 1 d .
C8 C -0.3317(6) 0.5588(4) 0.3050(6) 0.0256(12) Uani 1 d .
H8 H -0.4161 0.5467 0.3561 0.031 Uiso 1 calc R
C9 C -0.3366(6) 0.6254(3) 0.2166(6) 0.0258(12) Uani 1 d .
H9 H -0.4257 0.6589 0.2067 0.031 Uiso 1 calc R
C10 C -0.2142(6) 0.6441(3) 0.1424(6) 0.0245(11) Uani 1 d .
H10 H -0.2188 0.6903 0.0827 0.029 Uiso 1 calc R
C11 C -0.0849(6) 0.5948(3) 0.1558(5) 0.0202(10) Uani 1 d .
C12 C 0.0572(6) 0.6023(3) 0.0856(5) 0.0212(10) Uani 1 d .
C13 C 0.0768(6) 0.6638(3) -0.0094(6) 0.0245(11) Uani 1 d .
H13 H -0.0017 0.7033 -0.0300 0.029 Uiso 1 calc R
C14 C 0.2118(6) 0.6679(3) -0.0752(6) 0.0271(12) Uani 1 d .
H14 H 0.2253 0.7098 -0.1411 0.033 Uiso 1 calc R
C15 C 0.3245(6) 0.6108(3) -0.0434(6) 0.0260(12) Uani 1 d .
H15 H 0.4169 0.6137 -0.0869 0.031 Uiso 1 calc R
C16 C 0.3057(7) 0.5480(3) 0.0525(6) 0.0224(12) Uani 1 d .
H16 H 0.3847 0.5087 0.0718 0.027 Uiso 1 calc R
C17 C 0.1738(7) 0.5428(3) 0.1189(6) 0.0196(11) Uani 1 d .
C18 C 0.3055(6) 0.3844(3) 0.2876(6) 0.0203(10) Uani 1 d .
H18A H 0.3335 0.3691 0.1945 0.030 Uiso 1 calc GR
H18B H 0.2839 0.3355 0.3402 0.030 Uiso 1 calc GR
H18C H 0.3912 0.4141 0.3398 0.030 Uiso 1 calc GR
N1 N -0.0836(5) 0.5299(3) 0.2428(4) 0.0189(10) Uani 1 d .

loop_
_atom_site_aniso_label
_atom_site_aniso_U_11
_atom_site_aniso_U_22
_atom_site_aniso_U_33
_atom_site_aniso_U_23
_atom_site_aniso_U_13
_atom_site_aniso_U_12
Au1 0.01852(16) 0.01492(17) 0.01678(17) -0.00128(7) -0.00036(10) 0.00070(6)
C1 0.022(2) 0.017(2) 0.017(2) -0.0036(19) -0.0014(19) -0.0060(19)
C2 0.028(3) 0.022(3) 0.021(3) -0.003(2) -0.003(2) -0.002(2)
C3 0.038(3) 0.018(3) 0.024(3) -0.003(2) -0.002(2) -0.007(2)
C4 0.038(3) 0.029(3) 0.023(3) -0.007(2) 0.003(2) -0.015(3)
C5 0.029(3) 0.028(3) 0.027(3) -0.009(2) 0.007(2) -0.008(2)
C6 0.027(3) 0.019(2) 0.018(3) -0.007(2) 0.001(2) -0.007(2)
C7 0.022(2) 0.025(3) 0.016(2) -0.007(2) -0.0016(19) 0.000(2)
C8 0.019(3) 0.028(3) 0.030(3) -0.009(2) 0.003(2) -0.002(2)
C9 0.023(3) 0.023(3) 0.028(3) -0.009(2) -0.008(2) 0.006(2)
C10 0.028(3) 0.019(3) 0.024(3) 0.000(2) -0.005(2) 0.000(2)
C11 0.024(3) 0.017(2) 0.018(2) -0.003(2) -0.004(2) 0.002(2)
C12 0.026(3) 0.018(3) 0.017(2) -0.002(2) -0.005(2) -0.004(2)
C13 0.030(3) 0.018(3) 0.023(3) -0.001(2) -0.005(2) -0.002(2)
C14 0.035(3) 0.025(3) 0.020(3) 0.003(2) -0.005(2) -0.011(2)
C15 0.025(3) 0.030(3) 0.023(3) -0.003(2) 0.005(2) -0.007(2)
C16 0.024(3) 0.018(3) 0.025(3) -0.003(2) 0.001(2) -0.0022(19)
C17 0.026(3) 0.019(3) 0.012(3) -0.0002(17) -0.006(2) -0.0044(18)
C18 0.022(2) 0.014(2) 0.027(3) -0.006(2) 0.016(2) -0.0067(19)
N1 0.016(2) 0.021(2) 0.019(3) -0.0038(16) -0.0003(18) 0.0007(16)

loop_
_atom_type_symbol
_atom_type_description
_atom_type_scat_dispersion_real
_atom_type_scat_dispersion_imag
_atom_type_scat_source
C C 0.0181 0.0091 'International Tables Vol C Tables 4.2.6.8 and 6.1.1.4'
H H 0.0000 0.0000 'International Tables Vol C Tables 4.2.6.8 and 6.1.1.4'
Au Au -4.4197 7.2980 'International Tables Vol C Tables 4.2.6.8 and 6.1.1.4'
N N 0.0311 0.0180 'International Tables Vol C Tables 4.2.6.8 and 6.1.1.4'

loop_
_geom_angle_atom_site_label_1
_geom_angle_atom_site_label_2
_geom_angle_atom_site_label_3
_geom_angle
C1 Au1 C17 162.0(2)
C1 Au1 C18 98.09(19)
C17 Au1 C18 99.9(2)
N1 Au1 C1 80.91(19)
N1 Au1 C17 81.1(2)
N1 Au1 C18 178.65(18)
C2 C1 Au1 130.6(4)
C2 C1 C6 118.0(5)
C6 C1 Au1 111.4(4)
C1 C2 C3 120.6(5)
C4 C3 C2 121.0(5)
C3 C4 C5 119.6(5)
C4 C5 C6 119.9(5)
C1 C6 C7 117.0(5)
C5 C6 C1 120.9(5)
C5 C6 C7 122.1(5)
C8 C7 C6 129.2(5)
N1 C7 C6 112.8(5)
N1 C7 C8 117.9(5)
C9 C8 C7 118.8(5)
C8 C9 C10 121.3(5)
C9 C10 C11 119.3(5)
C10 C11 C12 128.7(5)
N1 C11 C10 118.1(5)
N1 C11 C12 113.2(4)
C13 C12 C11 122.0(5)
C13 C12 C17 120.9(5)
C17 C12 C11 117.1(5)
C12 C13 C14 120.2(5)
C15 C14 C13 119.1(5)
C14 C15 C16 121.2(5)
C17 C16 C15 120.8(5)
C12 C17 Au1 110.9(4)
C16 C17 Au1 131.2(4)
C16 C17 C12 117.9(5)
C7 N1 Au1 117.9(4)
C7 N1 C11 124.5(5)
C11 N1 Au1 117.6(3)

loop_
_geom_bond_atom_site_label_1
_geom_bond_atom_site_label_2
_geom_bond_distance
Au1 C1 2.068(5)
Au1 C17 2.076(5)
Au1 C18 2.121(5)
Au1 N1 2.020(5)
C1 C2 1.391(7)
C1 C6 1.417(8)
C2 C3 1.398(8)
C3 C4 1.378(9)
C4 C5 1.390(9)
C5 C6 1.394(8)
C6 C7 1.485(8)
C7 C8 1.401(8)
C7 N1 1.352(7)
C8 C9 1.382(9)
C9 C10 1.383(8)
C10 C11 1.385(7)
C11 C12 1.481(8)
C11 N1 1.354(7)
C12 C13 1.385(7)
C12 C17 1.423(8)
C13 C14 1.399(8)
C14 C15 1.371(8)
C15 C16 1.404(8)
C16 C17 1.379(8)
